data_8104763
loop_
_publ_author_name
'Zou, Ting-Guang'
'Guo, Si-Yu'
'Zhu, Jing-Lin'
'Wang, Sheng'
'Lin, Ling-Yin'
'Tao, Yi-Wen'

_publ_section_title
;
 The crystal structure of
 5-hydroxy-6,8-dimethoxy-2-methyl-4H-benzo[g]chromen-4-one-- rubrofusarin
 B, C16H14O5
;
_journal_issue 3
_journal_name_full 'Zeitschrift f\"ur Kristallographie - New Crystal Structures'
_journal_page_first 549
_journal_page_last 550
_journal_paper_doi 10.1515/ncrs-2020-0645
_journal_volume 236
_journal_year 2021
_chemical_formula_moiety 'C16 H14 O5'
_chemical_formula_sum 'C16 H14 O5'
_chemical_formula_weight 286.27
_chemical_name_systematic
;
5-hydroxy-6,8-dimethoxy-2-methyl-4H-benzo[g]chromen-4-one
;
_space_group_crystal_system monoclinic
_space_group_IT_number 14
_space_group_name_Hall '-P 2ybc'
_space_group_name_H-M_alt 'P 1 21/c 1'
_atom_sites_solution_hydrogens geom
_atom_sites_solution_primary dual
_cell_angle_alpha 90
_cell_angle_beta 114.861(14)
_cell_angle_gamma 90
_cell_formula_units_Z 4
_cell_length_a 9.0005(11)
_cell_length_b 16.0386(15)
_cell_length_c 9.8434(11)
_cell_measurement_reflns_used 2159
_cell_measurement_temperature 150.01(10)
_cell_measurement_theta_max 28.1600
_cell_measurement_theta_min 2.4930
_cell_volume 1289.3(3)
_computing_cell_refinement 'CrysAlisPro 1.171.38.43f (Rigaku OD, 2015)'
_computing_data_collection 'CrysAlisPro 1.171.38.43f (Rigaku OD, 2015)'
_computing_data_reduction 'CrysAlisPro 1.171.38.43f (Rigaku OD, 2015)'
_computing_molecular_graphics 'Olex2 1.3-alpha (Dolomanov et al., 2009)'
_computing_publication_material 'Olex2 1.3-alpha (Dolomanov et al., 2009)'
_computing_structure_refinement 'SHELXL 2018/3 (Sheldrick, 2015)'
_computing_structure_solution 'SHELXT 2018/2 (Sheldrick, 2018)'
_diffrn_ambient_environment N~2~
_diffrn_ambient_temperature 150.01(10)
_diffrn_detector 'CCD plate'
_diffrn_detector_area_resol_mean 5.2684
_diffrn_detector_type EOS
_diffrn_measured_fraction_theta_full 1.000
_diffrn_measured_fraction_theta_max 1.000
_diffrn_measurement_device 'four-circle diffractometer'
_diffrn_measurement_device_type 'SuperNova, Dual, Cu at zero, AtlasS2'
_diffrn_measurement_method '\w scans'
_diffrn_radiation_monochromator ' mirror'
_diffrn_radiation_probe x-ray
_diffrn_radiation_type 'Mo K\a'
_diffrn_radiation_wavelength 0.71073
_diffrn_reflns_av_R_equivalents 0.0217
_diffrn_reflns_av_unetI/netI 0.0302
_diffrn_reflns_Laue_measured_fraction_full 1.000
_diffrn_reflns_Laue_measured_fraction_max 1.000
_diffrn_reflns_limit_h_max 10
_diffrn_reflns_limit_h_min -10
_diffrn_reflns_limit_k_max 13
_diffrn_reflns_limit_k_min -19
_diffrn_reflns_limit_l_max 11
_diffrn_reflns_limit_l_min -11
_diffrn_reflns_number 5600
_diffrn_reflns_point_group_measured_fraction_full 1.000
_diffrn_reflns_point_group_measured_fraction_max 1.000
_diffrn_reflns_theta_full 24.987
_diffrn_reflns_theta_max 24.987
_diffrn_reflns_theta_min 2.494
_diffrn_source 'micro-focus sealed X-ray tube'
_exptl_absorpt_coefficient_mu 0.110
_exptl_crystal_colour ' yellow'
_exptl_crystal_density_diffrn 1.475
_exptl_crystal_description block
_exptl_crystal_F_000 600
_exptl_crystal_size_max 0.13
_exptl_crystal_size_mid 0.12
_exptl_crystal_size_min 0.1
_refine_ls_abs_structure_details
;
;
_refine_ls_extinction_coef .
_refine_ls_extinction_method none
_refine_ls_goodness_of_fit_ref 1.062
_refine_ls_hydrogen_treatment constr
_refine_ls_matrix_type full
_refine_ls_number_parameters 194
_refine_ls_number_reflns 2266
_refine_ls_number_restraints 0
_refine_ls_restrained_S_all 1.005
_refine_ls_R_factor_all 0.0580
_refine_ls_R_factor_gt 0.0458
_refine_ls_shift/su_max 0.000
_refine_ls_shift/su_mean 0.000
_refine_ls_structure_factor_coef Fsqd
_refine_ls_weighting_details 'w=1/[\s^2^(Fo^2^)+(0.0541P)^2^+0.4165P] where P=(Fo^2^+2Fc^2^)/3'
_refine_ls_weighting_scheme calc
_refine_ls_wR_factor_gt 0.1151
_refine_ls_wR_factor_ref 0.1245
_reflns_Friedel_coverage 0.000
_reflns_Friedel_fraction_full .
_reflns_Friedel_fraction_max .
_reflns_number_gt 1809
_reflns_number_total 2266
_reflns_threshold_expression 'I > 2\s(I)'
_cod_data_source_file suppl_j_ncrs-2020-0645_suppl.cif
_cod_data_source_block exp_2625
_cod_database_code 8104763
_shelx_space_group_comment
;
The symmetry employed for this shelxl refinement is uniquely defined
by the following loop, which should always be used as a source of
symmetry information in preference to the above space-group names.
They are only intended as comments.
;
_shelx_estimated_absorpt_t_min 0.91731
_shelx_estimated_absorpt_t_max
;1.00000 
CrysAlisPro 1.171.38.43f (Rigaku Oxford Diffraction, 2015)
Empirical absorption correction using spherical harmonics,
implemented in SCALE3 ABSPACK scaling algorithm.
;

loop_
_space_group_symop_operation_xyz
'x, y, z'
'-x, y+1/2, -z+1/2'
'-x, -y, -z'
'x, -y-1/2, z-1/2'

loop_
_atom_site_label
_atom_site_type_symbol
_atom_site_fract_x
_atom_site_fract_y
_atom_site_fract_z
_atom_site_U_iso_or_equiv
_atom_site_adp_type
_atom_site_occupancy
_atom_site_site_symmetry_order
_atom_site_calc_flag
_atom_site_refinement_flags_posn
_atom_site_refinement_flags_adp
_atom_site_refinement_flags_occupancy
_atom_site_disorder_assembly
_atom_site_disorder_group
O1 O 0.78908(15) 0.84499(8) 0.50175(13) 0.0257(3) Uani 1 1 d . . . . .
O2 O 0.58623(15) 0.59409(7) 0.60455(13) 0.0239(3) Uani 1 1 d . . . . .
O3 O 0.36755(15) 0.59571(8) 0.70845(13) 0.0236(3) Uani 1 1 d . . . . .
H3 H 0.299267 0.581240 0.738547 0.035 Uiso 1 1 calc R U . . .
O4 O 0.14519(15) 0.60616(8) 0.80276(13) 0.0263(3) Uani 1 1 d . . . . .
O5 O 0.17684(14) 0.86012(7) 0.79365(12) 0.0217(3) Uani 1 1 d . . . . .
C1 C 0.4779(2) 0.72043(11) 0.65159(17) 0.0171(4) Uani 1 1 d . . . . .
C2 C 0.5882(2) 0.67855(11) 0.60250(17) 0.0185(4) Uani 1 1 d . . . . .
C3 C 0.6868(2) 0.72326(11) 0.55541(18) 0.0213(4) Uani 1 1 d . . . . .
H3A H 0.758256 0.695236 0.525219 0.026 Uiso 1 1 calc R U . . .
C4 C 0.6824(2) 0.81084(11) 0.55165(17) 0.0199(4) Uani 1 1 d . . . . .
C5 C 0.5790(2) 0.85395(11) 0.59614(18) 0.0197(4) Uani 1 1 d . . . . .
H5 H 0.576086 0.911896 0.592327 0.024 Uiso 1 1 calc R U . . .
C6 C 0.47671(19) 0.80970(11) 0.64799(16) 0.0172(4) Uani 1 1 d . . . . .
C7 C 0.3727(2) 0.85469(11) 0.69630(17) 0.0193(4) Uani 1 1 d . . . . .
H7 H 0.371480 0.912660 0.693797 0.023 Uiso 1 1 calc R U . . .
C8 C 0.2743(2) 0.81254(11) 0.74654(17) 0.0177(4) Uani 1 1 d . . . . .
C9 C 0.2690(2) 0.72499(11) 0.75075(17) 0.0182(4) Uani 1 1 d . . . . .
C10 C 0.3719(2) 0.67927(11) 0.70354(16) 0.0177(4) Uani 1 1 d . . . . .
C11 C 0.1581(2) 0.68417(12) 0.80228(17) 0.0203(4) Uani 1 1 d . . . . .
C12 C 0.0637(2) 0.73889(12) 0.85092(18) 0.0238(4) Uani 1 1 d . . . . .
H12 H -0.007608 0.716137 0.887134 0.029 Uiso 1 1 calc R U . . .
C13 C 0.0761(2) 0.82210(12) 0.84535(17) 0.0213(4) Uani 1 1 d . . . . .
C14 C -0.0131(2) 0.88461(13) 0.8942(2) 0.0285(5) Uani 1 1 d . . . . .
H14A H 0.058527 0.906097 0.990683 0.043 Uiso 1 1 calc R U . . .
H14B H -0.106182 0.858697 0.900409 0.043 Uiso 1 1 calc R U . . .
H14C H -0.049251 0.929444 0.823070 0.043 Uiso 1 1 calc R U . . .
C15 C 0.6952(2) 0.55137(12) 0.5566(2) 0.0279(5) Uani 1 1 d . . . . .
H15A H 0.671707 0.567097 0.455485 0.042 Uiso 1 1 calc R U . . .
H15B H 0.681011 0.492279 0.561256 0.042 Uiso 1 1 calc R U . . .
H15C H 0.806206 0.566043 0.620811 0.042 Uiso 1 1 calc R U . . .
C16 C 0.7795(2) 0.93298(12) 0.4746(2) 0.0293(5) Uani 1 1 d . . . . .
H16A H 0.670468 0.947325 0.404625 0.044 Uiso 1 1 calc R U . . .
H16B H 0.855678 0.948363 0.433978 0.044 Uiso 1 1 calc R U . . .
H16C H 0.805830 0.962237 0.566944 0.044 Uiso 1 1 calc R U . . .

loop_
_atom_site_aniso_label
_atom_site_aniso_U_11
_atom_site_aniso_U_22
_atom_site_aniso_U_33
_atom_site_aniso_U_23
_atom_site_aniso_U_13
_atom_site_aniso_U_12
O1 0.0309(8) 0.0204(7) 0.0332(7) 0.0006(5) 0.0207(6) -0.0049(6)
O2 0.0284(7) 0.0148(7) 0.0343(7) -0.0007(5) 0.0188(6) 0.0007(6)
O3 0.0278(8) 0.0161(7) 0.0317(7) 0.0007(5) 0.0174(6) -0.0024(6)
O4 0.0305(8) 0.0216(8) 0.0296(7) 0.0012(5) 0.0154(6) -0.0053(6)
O5 0.0230(7) 0.0207(7) 0.0253(6) -0.0018(5) 0.0140(5) 0.0003(5)
C1 0.0173(9) 0.0183(10) 0.0133(8) 0.0001(6) 0.0040(7) -0.0003(7)
C2 0.0196(9) 0.0150(9) 0.0175(8) -0.0009(7) 0.0045(7) -0.0005(7)
C3 0.0217(10) 0.0210(10) 0.0226(9) -0.0013(7) 0.0107(8) 0.0013(8)
C4 0.0201(9) 0.0213(10) 0.0179(8) -0.0001(7) 0.0077(7) -0.0044(8)
C5 0.0250(10) 0.0137(9) 0.0197(9) 0.0006(7) 0.0088(7) -0.0015(8)
C6 0.0185(9) 0.0172(10) 0.0127(8) 0.0001(6) 0.0035(7) -0.0005(7)
C7 0.0242(10) 0.0141(9) 0.0187(9) 0.0007(7) 0.0080(7) 0.0020(8)
C8 0.0184(9) 0.0188(10) 0.0156(8) -0.0001(7) 0.0067(7) 0.0020(7)
C9 0.0179(10) 0.0205(11) 0.0139(8) 0.0000(7) 0.0043(7) -0.0018(7)
C10 0.0214(9) 0.0141(9) 0.0139(8) 0.0008(6) 0.0038(7) -0.0012(7)
C11 0.0193(9) 0.0229(11) 0.0141(8) 0.0013(7) 0.0026(7) -0.0034(8)
C12 0.0207(10) 0.0309(12) 0.0205(9) -0.0007(7) 0.0094(7) -0.0049(8)
C13 0.0183(9) 0.0289(11) 0.0167(8) -0.0007(7) 0.0073(7) -0.0026(8)
C14 0.0263(10) 0.0337(12) 0.0286(10) -0.0023(8) 0.0145(8) 0.0007(9)
C15 0.0305(11) 0.0191(10) 0.0398(11) -0.0019(8) 0.0204(9) 0.0036(8)
C16 0.0382(12) 0.0219(11) 0.0323(10) 0.0011(8) 0.0192(9) -0.0067(9)

loop_
_geom_angle_atom_site_label_1
_geom_angle_atom_site_label_2
_geom_angle_atom_site_label_3
_geom_angle
_geom_angle_site_symmetry_1
_geom_angle_site_symmetry_3
C4 O1 C16 117.82(14) . .
C2 O2 C15 117.31(13) . .
C10 O3 H3 109.5 . .
C13 O5 C8 119.76(14) . .
C6 C1 C2 117.21(15) . .
C10 C1 C2 124.49(16) . .
C10 C1 C6 118.30(15) . .
O2 C2 C1 116.48(14) . .
O2 C2 C3 123.04(15) . .
C3 C2 C1 120.48(16) . .
C2 C3 H3A 119.4 . .
C2 C3 C4 121.29(16) . .
C4 C3 H3A 119.4 . .
O1 C4 C3 113.25(15) . .
O1 C4 C5 126.00(16) . .
C5 C4 C3 120.75(15) . .
C4 C5 H5 120.2 . .
C4 C5 C6 119.59(16) . .
C6 C5 H5 120.2 . .
C5 C6 C1 120.68(15) . .
C7 C6 C1 120.10(15) . .
C7 C6 C5 119.22(16) . .
C6 C7 H7 120.2 . .
C8 C7 C6 119.51(17) . .
C8 C7 H7 120.2 . .
O5 C8 C9 120.50(14) . .
C7 C8 O5 116.70(16) . .
C7 C8 C9 122.80(15) . .
C8 C9 C11 119.82(15) . .
C10 C9 C8 118.43(15) . .
C10 C9 C11 121.74(17) . .
O3 C10 C1 120.75(15) . .
O3 C10 C9 118.41(15) . .
C9 C10 C1 120.84(16) . .
O4 C11 C9 121.88(16) . .
O4 C11 C12 122.60(16) . .
C12 C11 C9 115.51(17) . .
C11 C12 H12 119.2 . .
C13 C12 C11 121.56(16) . .
C13 C12 H12 119.2 . .
O5 C13 C14 110.82(16) . .
C12 C13 O5 122.81(16) . .
C12 C13 C14 126.36(16) . .
C13 C14 H14A 109.5 . .
C13 C14 H14B 109.5 . .
C13 C14 H14C 109.5 . .
H14A C14 H14B 109.5 . .
H14A C14 H14C 109.5 . .
H14B C14 H14C 109.5 . .
O2 C15 H15A 109.5 . .
O2 C15 H15B 109.5 . .
O2 C15 H15C 109.5 . .
H15A C15 H15B 109.5 . .
H15A C15 H15C 109.5 . .
H15B C15 H15C 109.5 . .
O1 C16 H16A 109.5 . .
O1 C16 H16B 109.5 . .
O1 C16 H16C 109.5 . .
H16A C16 H16B 109.5 . .
H16A C16 H16C 109.5 . .
H16B C16 H16C 109.5 . .

loop_
_geom_bond_atom_site_label_1
_geom_bond_atom_site_label_2
_geom_bond_distance
_geom_bond_site_symmetry_2
O1 C4 1.364(2) .
O1 C16 1.432(2) .
O2 C2 1.355(2) .
O2 C15 1.430(2) .
O3 H3 0.8200 .
O3 C10 1.342(2) .
O4 C11 1.257(2) .
O5 C8 1.3815(19) .
O5 C13 1.357(2) .
C1 C2 1.440(2) .
C1 C6 1.432(2) .
C1 C10 1.421(2) .
C2 C3 1.364(2) .
C3 H3A 0.9300 .
C3 C4 1.405(2) .
C4 C5 1.370(2) .
C5 H5 0.9300 .
C5 C6 1.417(2) .
C6 C7 1.413(2) .
C7 H7 0.9300 .
C7 C8 1.362(2) .
C8 C9 1.406(2) .
C9 C10 1.405(2) .
C9 C11 1.452(2) .
C11 C12 1.436(3) .
C12 H12 0.9300 .
C12 C13 1.342(3) .
C13 C14 1.485(3) .
C14 H14A 0.9600 .
C14 H14B 0.9600 .
C14 H14C 0.9600 .
C15 H15A 0.9600 .
C15 H15B 0.9600 .
C15 H15C 0.9600 .
C16 H16A 0.9600 .
C16 H16B 0.9600 .
C16 H16C 0.9600 .

loop_
_geom_torsion_atom_site_label_1
_geom_torsion_atom_site_label_2
_geom_torsion_atom_site_label_3
_geom_torsion_atom_site_label_4
_geom_torsion
_geom_torsion_site_symmetry_1
_geom_torsion_site_symmetry_2
_geom_torsion_site_symmetry_3
_geom_torsion_site_symmetry_4
O1 C4 C5 C6 -178.91(14) . . . .
O2 C2 C3 C4 178.47(14) . . . .
O4 C11 C12 C13 -178.04(15) . . . .
O5 C8 C9 C10 -179.17(13) . . . .
O5 C8 C9 C11 1.2(2) . . . .
C1 C2 C3 C4 -0.8(2) . . . .
C1 C6 C7 C8 0.2(2) . . . .
C2 C1 C6 C5 0.8(2) . . . .
C2 C1 C6 C7 -179.27(14) . . . .
C2 C1 C10 O3 -0.7(2) . . . .
C2 C1 C10 C9 179.42(14) . . . .
C2 C3 C4 O1 179.96(14) . . . .
C2 C3 C4 C5 0.3(2) . . . .
C3 C4 C5 C6 0.7(2) . . . .
C4 C5 C6 C1 -1.2(2) . . . .
C4 C5 C6 C7 178.82(15) . . . .
C5 C6 C7 C8 -179.87(14) . . . .
C6 C1 C2 O2 -179.08(13) . . . .
C6 C1 C2 C3 0.2(2) . . . .
C6 C1 C10 O3 179.64(13) . . . .
C6 C1 C10 C9 -0.2(2) . . . .
C6 C7 C8 O5 179.33(13) . . . .
C6 C7 C8 C9 -1.0(2) . . . .
C7 C8 C9 C10 1.2(2) . . . .
C7 C8 C9 C11 -178.48(15) . . . .
C8 O5 C13 C12 -1.2(2) . . . .
C8 O5 C13 C14 178.22(13) . . . .
C8 C9 C10 O3 179.60(13) . . . .
C8 C9 C10 C1 -0.5(2) . . . .
C8 C9 C11 O4 177.40(14) . . . .
C8 C9 C11 C12 -2.0(2) . . . .
C9 C11 C12 C13 1.4(2) . . . .
C10 C1 C2 O2 1.2(2) . . . .
C10 C1 C2 C3 -179.47(15) . . . .
C10 C1 C6 C5 -179.52(14) . . . .
C10 C1 C6 C7 0.4(2) . . . .
C10 C9 C11 O4 -2.2(2) . . . .
C10 C9 C11 C12 178.33(14) . . . .
C11 C9 C10 O3 -0.8(2) . . . .
C11 C9 C10 C1 179.13(14) . . . .
C11 C12 C13 O5 0.2(2) . . . .
C11 C12 C13 C14 -179.10(16) . . . .
C13 O5 C8 C7 -179.87(14) . . . .
C13 O5 C8 C9 0.5(2) . . . .
C15 O2 C2 C1 -179.83(14) . . . .
C15 O2 C2 C3 0.9(2) . . . .
C16 O1 C4 C3 171.89(14) . . . .
C16 O1 C4 C5 -8.5(2) . . . .
